data_1517648
loop_
_publ_author_name
'Ying-Ying Liu'
'Jie Liu'
'Jin Yang'
'Bo Liu'
'Jian-Fang Ma'

_publ_section_title
;
 Eight coordination compounds based on a reduced Schiff base
 tetraaminodiphenol macrocyclic ligand
;
_journal_name_full
;
Inorganica Chimica Acta
;
_journal_page_first 85
_journal_page_last 96
_journal_volume 403
_journal_year 2013
_chemical_formula_sum 'C30 H48 Cu2 N4 O24'
_chemical_formula_weight 975.80
_space_group_IT_number 2
_symmetry_cell_setting triclinic
_symmetry_space_group_name_Hall '-P 1'
_symmetry_space_group_name_H-M 'P -1'
_atom_sites_solution_hydrogens geom
_atom_sites_solution_primary direct
_atom_sites_solution_secondary difmap
_cell_angle_alpha 117.721(2)
_cell_angle_beta 102.109(2)
_cell_angle_gamma 102.6000(10)
_cell_formula_units_Z 1
_cell_length_a 10.0490(12)
_cell_length_b 10.8530(11)
_cell_length_c 11.1940(13)
_cell_measurement_temperature 293(2)
_cell_volume 983.86(19)
_computing_cell_refinement CrysAlis
_computing_data_collection 'CrysAlis (Oxford Diffraction, 2006)'
_computing_data_reduction CrysAlis
_computing_structure_refinement 'SHELXL-97 (Sheldrick, 1997)'
_computing_structure_solution 'SHELXS-97 (Sheldrick, 1997)'
_diffrn_ambient_temperature 293(2)
_diffrn_detector_area_resol_mean 10.0
_diffrn_measured_fraction_theta_full 0.986
_diffrn_measured_fraction_theta_max 0.892
_diffrn_measurement_device_type 'Oxford Diffraction Gemini R Ultra'
_diffrn_measurement_method '\w scan'
_diffrn_radiation_monochromator graphite
_diffrn_radiation_source 'fine-focus sealed tube'
_diffrn_radiation_type MoK\a
_diffrn_radiation_wavelength 0.71069
_diffrn_reflns_av_R_equivalents 0.0137
_diffrn_reflns_av_sigmaI/netI 0.0322
_diffrn_reflns_limit_h_max 13
_diffrn_reflns_limit_h_min -7
_diffrn_reflns_limit_k_max 14
_diffrn_reflns_limit_k_min -14
_diffrn_reflns_limit_l_max 14
_diffrn_reflns_limit_l_min -14
_diffrn_reflns_number 6042
_diffrn_reflns_theta_full 25.00
_diffrn_reflns_theta_max 28.30
_diffrn_reflns_theta_min 2.16
_exptl_absorpt_coefficient_mu 1.178
_exptl_absorpt_correction_T_max 0.76
_exptl_absorpt_correction_T_min 0.71
_exptl_absorpt_correction_type multi-scan
_exptl_absorpt_process_details
;
CrysAlis (Oxford Diffraction, 2006)
;
_exptl_crystal_colour blue
_exptl_crystal_density_diffrn 1.647
_exptl_crystal_density_method 'not measured'
_exptl_crystal_description block
_exptl_crystal_F_000 506
_exptl_crystal_size_max 0.30
_exptl_crystal_size_mid 0.27
_exptl_crystal_size_min 0.23
_refine_diff_density_max 0.753
_refine_diff_density_min -0.453
_refine_diff_density_rms 0.086
_refine_ls_extinction_method none
_refine_ls_goodness_of_fit_ref 1.150
_refine_ls_hydrogen_treatment mixed
_refine_ls_matrix_type full
_refine_ls_number_parameters 302
_refine_ls_number_reflns 4371
_refine_ls_number_restraints 10
_refine_ls_restrained_S_all 1.149
_refine_ls_R_factor_all 0.0546
_refine_ls_R_factor_gt 0.0448
_refine_ls_shift/su_max 0.000
_refine_ls_shift/su_mean 0.000
_refine_ls_structure_factor_coef Fsqd
_refine_ls_weighting_details 'calc w=1/[\s^2^(Fo^2^)+(0.0727P)^2^+0.6444P] where P=(Fo^2^+2Fc^2^)/3'
_refine_ls_weighting_scheme calc
_refine_ls_wR_factor_gt 0.1362
_refine_ls_wR_factor_ref 0.1424
_reflns_number_gt 3610
_reflns_number_total 4371
_reflns_threshold_expression >2sigma(I)
_cod_data_source_file ICA-2013-403-85-96-2.cif
_cod_data_source_block 2
_cod_original_sg_symbol_Hall '-P 1 '
_cod_original_sg_symbol_H-M 'P -1 '
_cod_database_code 1517648

loop_
_symmetry_equiv_pos_as_xyz
'x, y, z'
'-x, -y, -z'

loop_
_atom_site_label
_atom_site_type_symbol
_atom_site_fract_x
_atom_site_fract_y
_atom_site_fract_z
_atom_site_U_iso_or_equiv
_atom_site_adp_type
_atom_site_occupancy
_atom_site_symmetry_multiplicity
_atom_site_calc_flag
_atom_site_refinement_flags
Cu1 Cu 0.49965(4) 0.36324(4) 0.03753(4) 0.02997(14) Uani 1 1 d .
C1 C -0.3777(4) 0.1725(5) 0.2508(4) 0.0452(9) Uani 1 1 d .
H1A H -0.3433 0.1968 0.3486 0.068 Uiso 1 1 calc R
H1B H -0.4258 0.0662 0.1863 0.068 Uiso 1 1 calc R
H1C H -0.4454 0.2205 0.2409 0.068 Uiso 1 1 calc R
C2 C -0.2500(3) 0.2261(4) 0.2140(4) 0.0313(7) Uani 1 1 d .
C3 C -0.2680(3) 0.2064(3) 0.0797(3) 0.0303(6) Uani 1 1 d .
H3 H -0.3612 0.1541 0.0090 0.036 Uiso 1 1 calc R
C4 C -0.1524(3) 0.2615(3) 0.0449(3) 0.0282(6) Uani 1 1 d .
C5 C -0.0129(3) 0.3420(3) 0.1519(3) 0.0271(6) Uani 1 1 d .
C6 C 0.0099(3) 0.3538(3) 0.2853(3) 0.0274(6) Uani 1 1 d .
C7 C -0.1075(4) 0.2976(3) 0.3153(3) 0.0307(6) Uani 1 1 d .
H7 H -0.0911 0.3076 0.4049 0.037 Uiso 1 1 calc R
C8 C 0.1639(3) 0.4159(4) 0.3885(3) 0.0305(6) Uani 1 1 d .
H8A H 0.1629 0.4337 0.4816 0.037 Uiso 1 1 calc R
H8B H 0.2167 0.5106 0.4024 0.037 Uiso 1 1 calc R
C9 C 0.1631(4) 0.1600(4) 0.3064(4) 0.0346(7) Uani 1 1 d .
H9A H 0.0618 0.1218 0.2445 0.042 Uiso 1 1 calc R
H9B H 0.1646 0.1728 0.3985 0.042 Uiso 1 1 calc R
C10 C 0.2328(3) 0.0478(4) 0.2376(3) 0.0318(7) Uani 1 1 d .
H10A H 0.2458 0.0454 0.1532 0.038 Uiso 1 1 calc R
H10B H 0.3280 0.0756 0.3058 0.038 Uiso 1 1 calc R
C11 C 0.1800(3) -0.2291(4) 0.1061(3) 0.0309(7) Uani 1 1 d .
H11A H 0.2831 -0.2040 0.1534 0.037 Uiso 1 1 calc R
H11B H 0.1258 -0.3181 0.1012 0.037 Uiso 1 1 calc R
C12 C 0.2389(3) 0.1685(3) -0.0282(3) 0.0287(6) Uani 1 1 d .
C13 C 0.2550(4) 0.1339(3) -0.1744(3) 0.0305(6) Uani 1 1 d .
C14 C 0.7512(4) 0.5787(4) 0.2500(3) 0.0318(7) Uani 1 1 d .
C15 C 0.7642(3) 0.5555(3) 0.1061(3) 0.0272(6) Uani 1 1 d .
O2 O 0.1234(3) 0.1077(3) -0.0243(3) 0.0371(5) Uani 1 1 d .
O3 O 0.3540(2) 0.2634(3) 0.0834(2) 0.0341(5) Uani 1 1 d .
O4 O 0.3787(3) 0.2138(3) -0.1612(2) 0.0376(5) Uani 1 1 d .
O5 O 0.1539(3) 0.0389(3) -0.2869(3) 0.0462(6) Uani 1 1 d .
O6 O 0.6278(3) 0.4988(3) 0.2355(2) 0.0357(5) Uani 1 1 d .
O7 O 0.8536(3) 0.6676(3) 0.3639(3) 0.0512(7) Uani 1 1 d .
O8 O 0.6493(2) 0.4637(2) -0.0063(2) 0.0324(5) Uani 1 1 d .
O9 O 0.8798(3) 0.6258(3) 0.1085(2) 0.0386(6) Uani 1 1 d .
N1 N 0.2404(3) 0.3075(3) 0.3301(3) 0.0291(5) Uani 1 1 d D
H1N H 0.237(4) 0.297(4) 0.247(2) 0.044 Uiso 1 1 d D
H3N H 0.326(2) 0.348(4) 0.397(3) 0.044 Uiso 1 1 d D
N2 N 0.1349(3) -0.1018(3) 0.1949(3) 0.0294(5) Uani 1 1 d D
H2N H 0.126(4) -0.108(4) 0.268(3) 0.044 Uiso 1 1 d D
H4N H 0.0462(19) -0.120(4) 0.144(4) 0.044 Uiso 1 1 d D
O1 O 0.1079(3) 0.4109(3) 0.1389(2) 0.0354(5) Uani 1 1 d .
H1 H 0.094(5) 0.399(5) 0.063(5) 0.053 Uiso 1 1 d .
O1W O 0.1220(3) -0.1337(4) 0.4222(3) 0.0559(8) Uani 1 1 d D
H1D H 0.037(3) -0.204(4) 0.387(4) 0.084 Uiso 1 1 d D
H1E H 0.131(5) -0.068(4) 0.509(2) 0.084 Uiso 1 1 d D
O2W O 0.5040(3) 0.6049(4) 0.4436(3) 0.0608(8) Uani 1 1 d D
H2D H 0.492(6) 0.679(4) 0.436(6) 0.091 Uiso 1 1 d D
H2E H 0.547(6) 0.567(5) 0.382(5) 0.091 Uiso 1 1 d D
O3W O 0.4523(10) 0.1218(12) 0.5784(9) 0.104(3) Uani 0.50 1 d P
O4W O 0.3028(11) 0.7155(11) 0.3669(11) 0.110(3) Uiso 0.50 1 d P

loop_
_atom_site_aniso_label
_atom_site_aniso_U_11
_atom_site_aniso_U_22
_atom_site_aniso_U_33
_atom_site_aniso_U_23
_atom_site_aniso_U_13
_atom_site_aniso_U_12
Cu1 0.0306(2) 0.0305(2) 0.0249(2) 0.01399(17) 0.01007(16) 0.00618(16)
C1 0.0370(19) 0.054(2) 0.049(2) 0.0291(19) 0.0231(17) 0.0157(17)
C2 0.0311(16) 0.0302(16) 0.0351(17) 0.0163(14) 0.0172(14) 0.0130(13)
C3 0.0232(14) 0.0300(15) 0.0316(16) 0.0124(13) 0.0092(12) 0.0096(12)
C4 0.0310(15) 0.0285(15) 0.0244(14) 0.0117(12) 0.0112(12) 0.0144(13)
C5 0.0266(15) 0.0264(14) 0.0258(14) 0.0112(12) 0.0117(12) 0.0098(12)
C6 0.0282(15) 0.0266(14) 0.0227(14) 0.0096(12) 0.0096(12) 0.0102(12)
C7 0.0355(16) 0.0325(16) 0.0281(15) 0.0161(13) 0.0167(13) 0.0146(14)
C8 0.0299(16) 0.0296(15) 0.0226(14) 0.0092(12) 0.0074(12) 0.0076(13)
C9 0.0322(16) 0.0300(16) 0.0348(17) 0.0123(14) 0.0149(14) 0.0083(13)
C10 0.0270(15) 0.0337(16) 0.0308(16) 0.0149(14) 0.0112(13) 0.0093(13)
C11 0.0310(16) 0.0322(16) 0.0253(15) 0.0127(13) 0.0084(12) 0.0125(13)
C12 0.0312(16) 0.0284(15) 0.0296(15) 0.0173(13) 0.0110(13) 0.0120(13)
C13 0.0365(17) 0.0274(15) 0.0271(15) 0.0141(13) 0.0126(13) 0.0110(13)
C14 0.0368(17) 0.0333(16) 0.0237(15) 0.0146(13) 0.0121(13) 0.0104(14)
C15 0.0330(16) 0.0292(15) 0.0255(14) 0.0172(13) 0.0137(12) 0.0125(13)
O2 0.0306(12) 0.0408(13) 0.0379(13) 0.0222(11) 0.0121(10) 0.0071(10)
O3 0.0318(12) 0.0390(12) 0.0264(11) 0.0176(10) 0.0086(9) 0.0057(10)
O4 0.0401(13) 0.0358(12) 0.0269(11) 0.0129(10) 0.0136(10) 0.0044(10)
O5 0.0469(15) 0.0409(14) 0.0265(12) 0.0115(11) 0.0048(11) -0.0022(12)
O6 0.0368(12) 0.0379(12) 0.0265(11) 0.0157(10) 0.0126(10) 0.0058(10)
O7 0.0498(16) 0.0547(16) 0.0251(12) 0.0175(12) 0.0062(11) -0.0062(13)
O8 0.0332(12) 0.0347(12) 0.0239(11) 0.0157(10) 0.0079(9) 0.0056(10)
O9 0.0344(13) 0.0450(14) 0.0308(12) 0.0208(11) 0.0120(10) 0.0034(11)
N1 0.0257(13) 0.0312(13) 0.0232(12) 0.0108(11) 0.0084(10) 0.0073(11)
N2 0.0280(13) 0.0315(13) 0.0230(12) 0.0115(11) 0.0089(10) 0.0090(11)
O1 0.0307(12) 0.0419(13) 0.0259(11) 0.0165(11) 0.0097(10) 0.0043(10)
O1W 0.0508(17) 0.0624(19) 0.0329(14) 0.0212(13) 0.0110(12) -0.0024(14)
O2W 0.0398(16) 0.087(2) 0.0385(15) 0.0234(16) 0.0146(13) 0.0183(16)
O3W 0.100(6) 0.139(8) 0.066(5) 0.039(5) 0.054(5) 0.043(6)

loop_
_atom_type_symbol
_atom_type_description
_atom_type_scat_dispersion_real
_atom_type_scat_dispersion_imag
_atom_type_scat_source
C C 0.0033 0.0016 'International Tables Vol C Tables 4.2.6.8 and 6.1.1.4'
H H 0.0000 0.0000 'International Tables Vol C Tables 4.2.6.8 and 6.1.1.4'
N N 0.0061 0.0033 'International Tables Vol C Tables 4.2.6.8 and 6.1.1.4'
O O 0.0106 0.0060 'International Tables Vol C Tables 4.2.6.8 and 6.1.1.4'
Cu Cu 0.3201 1.2651 'International Tables Vol C Tables 4.2.6.8 and 6.1.1.4'

loop_
_geom_angle_atom_site_label_1
_geom_angle_atom_site_label_2
_geom_angle_atom_site_label_3
_geom_angle
_geom_angle_site_symmetry_1
_geom_angle_site_symmetry_3
O6 Cu1 O4 174.66(10) . .
O6 Cu1 O3 94.03(9) . .
O4 Cu1 O3 85.33(9) . .
O6 Cu1 O8 85.22(9) . .
O4 Cu1 O8 95.35(9) . .
O3 Cu1 O8 178.92(9) . .
C2 C1 H1A 109.5 . .
C2 C1 H1B 109.5 . .
H1A C1 H1B 109.5 . .
C2 C1 H1C 109.5 . .
H1A C1 H1C 109.5 . .
H1B C1 H1C 109.5 . .
C3 C2 C7 117.2(3) . .
C3 C2 C1 121.9(3) . .
C7 C2 C1 120.9(3) . .
C2 C3 C4 123.1(3) . .
C2 C3 H3 118.5 . .
C4 C3 H3 118.5 . .
C5 C4 C3 118.4(3) . .
C5 C4 C11 121.9(3) . 2
C3 C4 C11 119.8(3) . 2
O1 C5 C4 125.6(3) . .
O1 C5 C6 114.9(3) . .
C4 C5 C6 119.5(3) . .
C7 C6 C5 120.1(3) . .
C7 C6 C8 120.9(3) . .
C5 C6 C8 118.7(3) . .
C6 C7 C2 121.5(3) . .
C6 C7 H7 119.3 . .
C2 C7 H7 119.3 . .
C6 C8 N1 110.3(2) . .
C6 C8 H8A 109.6 . .
N1 C8 H8A 109.6 . .
C6 C8 H8B 109.6 . .
N1 C8 H8B 109.6 . .
H8A C8 H8B 108.1 . .
N1 C9 C10 111.8(3) . .
N1 C9 H9A 109.2 . .
C10 C9 H9A 109.2 . .
N1 C9 H9B 109.2 . .
C10 C9 H9B 109.2 . .
H9A C9 H9B 107.9 . .
N2 C10 C9 108.1(2) . .
N2 C10 H10A 110.1 . .
C9 C10 H10A 110.1 . .
N2 C10 H10B 110.1 . .
C9 C10 H10B 110.1 . .
H10A C10 H10B 108.4 . .
C4 C11 N2 111.8(2) 2 .
C4 C11 H11A 109.3 2 .
N2 C11 H11A 109.3 . .
C4 C11 H11B 109.3 2 .
N2 C11 H11B 109.3 . .
H11A C11 H11B 107.9 . .
O2 C12 O3 124.4(3) . .
O2 C12 C13 120.9(3) . .
O3 C12 C13 114.7(3) . .
O5 C13 O4 126.6(3) . .
O5 C13 C12 119.4(3) . .
O4 C13 C12 114.0(3) . .
O7 C14 O6 125.8(3) . .
O7 C14 C15 120.1(3) . .
O6 C14 C15 114.2(3) . .
O9 C15 O8 125.8(3) . .
O9 C15 C14 119.1(3) . .
O8 C15 C14 115.2(3) . .
C12 O3 Cu1 111.92(19) . .
C13 O4 Cu1 112.6(2) . .
C14 O6 Cu1 113.22(19) . .
C15 O8 Cu1 111.64(18) . .
C9 N1 C8 111.7(2) . .
C9 N1 H1N 109(3) . .
C8 N1 H1N 104(3) . .
C9 N1 H3N 109(3) . .
C8 N1 H3N 105(3) . .
H1N N1 H3N 117(4) . .
C10 N2 C11 114.1(2) . .
C10 N2 H2N 114(3) . .
C11 N2 H2N 107(3) . .
C10 N2 H4N 109(3) . .
C11 N2 H4N 108(3) . .
H2N N2 H4N 104(4) . .
C5 O1 H1 113(3) . .
H1D O1W H1E 105(4) . .
H2D O2W H2E 103(6) . .

loop_
_geom_bond_atom_site_label_1
_geom_bond_atom_site_label_2
_geom_bond_distance
_geom_bond_site_symmetry_2
Cu1 O6 1.917(2) .
Cu1 O4 1.925(2) .
Cu1 O3 1.929(2) .
Cu1 O8 1.945(2) .
C1 C2 1.508(5) .
C1 H1A 0.9600 .
C1 H1B 0.9600 .
C1 H1C 0.9600 .
C2 C3 1.382(5) .
C2 C7 1.399(4) .
C3 C4 1.400(4) .
C3 H3 0.9300 .
C4 C5 1.396(4) .
C4 C11 1.506(4) 2
C5 O1 1.354(4) .
C5 C6 1.402(4) .
C6 C7 1.385(4) .
C6 C8 1.502(4) .
C7 H7 0.9300 .
C8 N1 1.514(4) .
C8 H8A 0.9700 .
C8 H8B 0.9700 .
C9 N1 1.487(4) .
C9 C10 1.515(4) .
C9 H9A 0.9700 .
C9 H9B 0.9700 .
C10 N2 1.488(4) .
C10 H10A 0.9700 .
C10 H10B 0.9700 .
C11 C4 1.506(4) 2
C11 N2 1.512(4) .
C11 H11A 0.9700 .
C11 H11B 0.9700 .
C12 O2 1.225(4) .
C12 O3 1.279(4) .
C12 C13 1.553(4) .
C13 O5 1.216(4) .
C13 O4 1.285(4) .
C14 O7 1.220(4) .
C14 O6 1.277(4) .
C14 C15 1.549(4) .
C15 O9 1.230(4) .
C15 O8 1.277(4) .
N1 H1N 0.869(10) .
N1 H3N 0.870(10) .
N2 H2N 0.875(10) .
N2 H4N 0.876(10) .
O1 H1 0.77(5) .
O1W H1D 0.871(10) .
O1W H1E 0.869(10) .
O2W H2D 0.880(10) .
O2W H2E 0.875(10) .

loop_
_geom_hbond_atom_site_label_D
_geom_hbond_atom_site_label_H
_geom_hbond_atom_site_label_A
_geom_hbond_distance_DH
_geom_hbond_distance_HA
_geom_hbond_distance_DA
_geom_hbond_angle_DHA
_geom_hbond_site_symmetry_A
N1 H1N O3 0.869(10) 2.32(2) 3.080(3) 147(3) .
N1 H1N O1 0.869(10) 2.48(3) 3.050(4) 124(3) .
N2 H2N O1W 0.875(10) 1.878(12) 2.748(4) 173(4) .
O2W H2E O6 0.875(10) 1.896(14) 2.766(4) 172(5) .
O1 H1 O9 0.77(5) 1.90(5) 2.642(3) 163(5) 2_665
O1W H1D O7 0.871(10) 1.937(17) 2.786(4) 164(4) 1_445
O1W H1E O5 0.869(10) 1.950(18) 2.799(4) 165(5) 1_556
O2W H2D O4W 0.880(10) 2.09(4) 2.749(10) 131(5) .
O2W H2D O3W 0.880(10) 2.20(3) 3.035(11) 158(5) 2_666

loop_
_geom_torsion_atom_site_label_1
_geom_torsion_atom_site_label_2
_geom_torsion_atom_site_label_3
_geom_torsion_atom_site_label_4
_geom_torsion
_geom_torsion_site_symmetry_1
_geom_torsion_site_symmetry_4
C7 C2 C3 C4 -3.6(5) . .
C1 C2 C3 C4 176.7(3) . .
C2 C3 C4 C5 -1.0(5) . .
C2 C3 C4 C11 177.2(3) . 2
C3 C4 C5 O1 -175.3(3) . .
C11 C4 C5 O1 6.5(5) 2 .
C3 C4 C5 C6 5.7(4) . .
C11 C4 C5 C6 -172.4(3) 2 .
O1 C5 C6 C7 175.1(3) . .
C4 C5 C6 C7 -5.8(4) . .
O1 C5 C6 C8 -10.1(4) . .
C4 C5 C6 C8 169.0(3) . .
C5 C6 C7 C2 1.1(5) . .
C8 C6 C7 C2 -173.6(3) . .
C3 C2 C7 C6 3.5(5) . .
C1 C2 C7 C6 -176.8(3) . .
C7 C6 C8 N1 105.6(3) . .
C5 C6 C8 N1 -69.2(4) . .
N1 C9 C10 N2 -170.4(3) . .
O2 C12 C13 O5 -4.2(5) . .
O3 C12 C13 O5 175.9(3) . .
O2 C12 C13 O4 175.2(3) . .
O3 C12 C13 O4 -4.7(4) . .
O7 C14 C15 O9 1.3(5) . .
O6 C14 C15 O9 -178.9(3) . .
O7 C14 C15 O8 -177.8(3) . .
O6 C14 C15 O8 2.0(4) . .
O2 C12 O3 Cu1 -168.4(3) . .
C13 C12 O3 Cu1 11.5(3) . .
O6 Cu1 O3 C12 173.9(2) . .
O4 Cu1 O3 C12 -11.4(2) . .
O5 C13 O4 Cu1 174.6(3) . .
C12 C13 O4 Cu1 -4.8(3) . .
O3 Cu1 O4 C13 8.7(2) . .
O8 Cu1 O4 C13 -172.1(2) . .
O7 C14 O6 Cu1 -176.2(3) . .
C15 C14 O6 Cu1 4.0(3) . .
O3 Cu1 O6 C14 173.1(2) . .
O8 Cu1 O6 C14 -6.2(2) . .
O9 C15 O8 Cu1 174.2(3) . .
C14 C15 O8 Cu1 -6.8(3) . .
O6 Cu1 O8 C15 7.2(2) . .
O4 Cu1 O8 C15 -167.4(2) . .
C10 C9 N1 C8 175.8(2) . .
C6 C8 N1 C9 -59.1(3) . .
C9 C10 N2 C11 172.0(2) . .
C4 C11 N2 C10 -71.8(3) 2 .
